data_2213796
loop_
_publ_author_name
'Alexander Brice\~no'
'Romano Dorta'

_publ_section_title
;<i>cis</i>-Dichloridobis{[(<i>S</i>)-<i>N</i>-(3,5-dioxa-4-phosphacyclohepta[2,1-<i>a</i>;3,4-<i>a</i>']dinaphthalen-4-yl]dibenz[<i>b</i>,<i>f</i>]azepin-\k<i>P</i>}palladium(II)
 deuterochloroform disolvate
;
_journal_coeditor_code HB2403
_journal_issue 6
_journal_name_full 'Acta Crystallographica Section E'
_journal_page_first m1718
_journal_page_last m1719
_journal_paper_doi 10.1107/S1600536807023173
_journal_volume 63
_journal_year 2007
_chemical_formula_iupac '[Pd Cl2 (C34 H22 N O2 P)2].2CD Cl3'
_chemical_formula_moiety 'C68 H44 Cl2 N2 O4 P2 Pd, 2(C D Cl3)'
_chemical_formula_sum 'C70 H44 Cl8 D2 N2 O4 P2 Pd'
_chemical_formula_weight 1431.03
_chemical_name_systematic
;
Dichlorido-
<i>cis</i>-bis[{(<i>S</i>)-(3,5-dioxa-4-phosphacyclohepta[2,1-a;3,4
-a']dinaphthalen-4-yl)dibenz[b,f]azepin}-\\k<i>P</i>]palladium(II)
deuterochloroform disolvate
;
_space_group_IT_number 76
_symmetry_cell_setting tetragonal
_symmetry_space_group_name_Hall 'P 4w'
_symmetry_space_group_name_H-M 'P 41'
_atom_sites_solution_hydrogens geom
_atom_sites_solution_primary direct
_atom_sites_solution_secondary difmap
_audit_creation_method SHELXL-97
_cell_angle_alpha 90.00
_cell_angle_beta 90.00
_cell_angle_gamma 90.00
_cell_formula_units_Z 4
_cell_length_a 19.866(2)
_cell_length_b 19.866(2)
_cell_length_c 17.497(2)
_cell_measurement_reflns_used 2378
_cell_measurement_temperature 293(2)
_cell_measurement_theta_max 27.60
_cell_measurement_theta_min 1.98
_cell_volume 6905.3(13)
_computing_cell_refinement CrystalClear
_computing_data_collection 'CrystalClear (Rigaku/MSC Inc., 2000)'
_computing_data_reduction 'CrystalStructure (Rigaku/MSC Inc., 2004)'
_computing_molecular_graphics
;
SHELXLTL-NT and DIAMOND
(Brandenburg, 1998)
;
_computing_publication_material
;
SHELXLTL-NT and PLATON (Spek, 2003)
;
_computing_structure_refinement SHELXLTL-NT
_computing_structure_solution 'SHELXLTL-NT (Bruker, 1998)'
_diffrn_ambient_temperature 293(2)
_diffrn_detector_area_resol_mean 14.6306
_diffrn_measured_fraction_theta_full 0.999
_diffrn_measured_fraction_theta_max 0.889
_diffrn_measurement_device
;
Mercury (2x2 bin mode)
;
_diffrn_measurement_device_type 'Rigaku AFC7S Mercury'
_diffrn_measurement_method '\w '
_diffrn_radiation_monochromator graphite
_diffrn_radiation_source 'normal-focus sealed tube'
_diffrn_radiation_type MoK\a
_diffrn_radiation_wavelength 0.71070
_diffrn_reflns_av_R_equivalents 0.0628
_diffrn_reflns_av_sigmaI/netI 0.0659
_diffrn_reflns_limit_h_max 21
_diffrn_reflns_limit_h_min -24
_diffrn_reflns_limit_k_max 23
_diffrn_reflns_limit_k_min -23
_diffrn_reflns_limit_l_max 22
_diffrn_reflns_limit_l_min -22
_diffrn_reflns_number 79958
_diffrn_reflns_theta_full 25.00
_diffrn_reflns_theta_max 28.03
_diffrn_reflns_theta_min 1.45
_diffrn_standards_decay_% 0
_diffrn_standards_interval_count 0
_diffrn_standards_interval_time 0
_diffrn_standards_number 0
_exptl_absorpt_coefficient_mu 0.672
_exptl_absorpt_correction_T_max 0.891
_exptl_absorpt_correction_T_min 0.802
_exptl_absorpt_correction_type multi-scan
_exptl_absorpt_process_details 'Jacobson (1998)'
_exptl_crystal_colour yellow
_exptl_crystal_density_diffrn 1.377
_exptl_crystal_density_method 'not measured'
_exptl_crystal_description prism
_exptl_crystal_F_000 2896
_exptl_crystal_size_max 0.42
_exptl_crystal_size_mid 0.30
_exptl_crystal_size_min 0.25
_refine_diff_density_max 1.058
_refine_diff_density_min -0.715
_refine_ls_abs_structure_details 'Flack (1983), with 5079 Friedel pairs'
_refine_ls_abs_structure_Flack 0.02(4)
_refine_ls_extinction_method none
_refine_ls_goodness_of_fit_ref 1.066
_refine_ls_hydrogen_treatment constr
_refine_ls_matrix_type full
_refine_ls_number_parameters 886
_refine_ls_number_reflns 14408
_refine_ls_number_restraints 593
_refine_ls_restrained_S_all 1.060
_refine_ls_R_factor_all 0.1280
_refine_ls_R_factor_gt 0.0738
_refine_ls_shift/su_max 0.001
_refine_ls_shift/su_mean 0.000
_refine_ls_structure_factor_coef Fsqd
_refine_ls_weighting_details 'calc w=1/[\s^2^(Fo^2^)+(0.1446P)^2^+3.0373P] where P=(Fo^2^+2Fc^2^)/3'
_refine_ls_weighting_scheme calc
_refine_ls_wR_factor_gt 0.1922
_refine_ls_wR_factor_ref 0.2480
_reflns_number_gt 9124
_reflns_number_total 14408
_reflns_threshold_expression I>2\s(I)
_cod_data_source_file hb2403.cif
_cod_data_source_block I
_cod_depositor_comments
;
The following automatic conversions were performed:
'_symmetry_cell_setting' value 'Tetragonal' changed to 'tetragonal'
according to '/home/saulius/struct/CIF-dictionaries/cif_core.dic'
dictionary named 'cif_core.dic' version 2.4.1 from
2010-06-29.

'_exptl_absorpt_correction_type' value 'Multi-scan' changed
to 'multi-scan' according to
'/home/saulius/struct/CIF-dictionaries/cif_core.dic' dictionary named
'cif_core.dic' version 2.4.1 from 2010-06-29.

Automatic conversion script
Id: cif_fix_enum 1527 2010-12-29 10:47:43Z saulius 

The following automatic conversions were performed:

'_symmetry_cell_setting' value 'Tetragonal' changed to 'tetragonal'
according to /home/saulius/struct/CIF-dictionaries/cif_core.dic
dictionary named 'cif_core.dic' version 2.4.1 from
2010-06-29.

'_exptl_absorpt_correction_type' value 'Multi-scan'
changed to 'multi-scan' according to
/home/saulius/struct/CIF-dictionaries/cif_core.dic dictionary named
'cif_core.dic' version 2.4.1 from 2010-06-29.

Automatic conversion script
Id: cif_fix_values 1715 2011-07-08 13:25:40Z adriana 
;
_cod_original_cell_volume 6905.2(13)
_cod_database_code 2213796
_cod_database_fobs_code 2213796

loop_
_symmetry_equiv_pos_as_xyz
'x, y, z'
'-y, x, z+1/4'
'-x, -y, z+1/2'
'y, -x, z+3/4'

loop_
_atom_site_type_symbol
_atom_site_label
_atom_site_fract_x
_atom_site_fract_y
_atom_site_fract_z
_atom_site_U_iso_or_equiv
_atom_site_adp_type
_atom_site_calc_flag
_atom_site_refinement_flags
_atom_site_occupancy
_atom_site_disorder_assembly
_atom_site_disorder_group
Pd Pd1 0.46461(3) 0.15920(3) 0.07387(5) 0.05517(19) Uani d . 1 . .
P P2 0.51845(11) 0.13326(10) 0.18186(12) 0.0550(5) Uani d . 1 A .
P P1 0.54240(10) 0.23245(9) 0.03450(12) 0.0515(4) Uani d . 1 . .
Cl Cl2 0.39914(12) 0.18825(12) -0.03184(14) 0.0767(6) Uani d . 1 . .
Cl Cl1 0.38606(14) 0.07551(13) 0.10470(16) 0.0870(8) Uani d . 1 . .
O O1 0.5486(3) 0.2454(3) -0.0559(3) 0.0584(13) Uani d . 1 . .
O O2 0.6150(2) 0.2024(2) 0.0547(3) 0.0511(12) Uani d . 1 . .
O O4 0.5558(3) 0.1988(3) 0.2163(3) 0.0591(13) Uani d . 1 . .
N N1 0.5325(3) 0.3100(3) 0.0626(4) 0.0546(15) Uani d . 1 . .
O O3 0.4720(3) 0.1113(3) 0.2535(3) 0.0614(13) Uani d . 1 . .
N N2 0.5686(4) 0.0687(3) 0.1775(4) 0.0601(16) Uani d . 1 . .
C C1 0.5795(5) 0.2007(4) -0.1058(4) 0.060(2) Uani d . 1 . .
C C2 0.5371(5) 0.1683(5) -0.1609(5) 0.073(2) Uani d . 1 . .
H H2A 0.4910 0.1760 -0.1613 0.087 Uiso calc R 1 . .
C C3 0.5653(6) 0.1268(5) -0.2116(5) 0.077(3) Uani d . 1 . .
H H3 0.5385 0.1092 -0.2503 0.093 Uiso calc R 1 . .
C C4 0.6333(6) 0.1087(5) -0.2095(5) 0.075(2) Uani d . 1 . .
C C5 0.6571(8) 0.0573(6) -0.2551(7) 0.094(3) Uani d . 1 . .
H H5 0.6287 0.0364 -0.2899 0.112 Uiso calc R 1 . .
C C6 0.7220(10) 0.0376(8) -0.2491(8) 0.118(5) Uani d . 1 . .
H H6 0.7376 0.0028 -0.2800 0.141 Uiso calc R 1 . .
C C7 0.7696(7) 0.0704(6) -0.1936(7) 0.101(4) Uani d . 1 . .
H H7 0.8145 0.0573 -0.1908 0.121 Uiso calc R 1 . .
C C8 0.7454(6) 0.1190(5) -0.1486(6) 0.081(3) Uani d . 1 . .
H H8 0.7739 0.1397 -0.1136 0.098 Uiso calc R 1 . .
C C9 0.6768(5) 0.1399(4) -0.1532(5) 0.063(2) Uani d . 1 . .
C C10 0.6474(4) 0.1920(4) -0.1040(4) 0.0544(18) Uani d . 1 . .
C C11 0.6907(4) 0.2292(4) -0.0508(4) 0.0519(17) Uani d . 1 . .
C C12 0.6748(4) 0.2308(4) 0.0278(5) 0.0525(17) Uani d . 1 . .
C C13 0.7195(4) 0.2582(4) 0.0825(5) 0.0581(18) Uani d . 1 . .
H H13 0.7101 0.2547 0.1344 0.070 Uiso calc R 1 . .
C C14 0.7761(4) 0.2895(4) 0.0584(6) 0.068(2) Uani d . 1 . .
H H14 0.8055 0.3067 0.0949 0.082 Uiso calc R 1 . .
C C15 0.7926(4) 0.2973(4) -0.0205(5) 0.0586(19) Uani d . 1 . .
C C16 0.8480(5) 0.3376(6) -0.0460(7) 0.088(3) Uani d . 1 . .
H H16 0.8754 0.3586 -0.0101 0.105 Uiso calc R 1 . .
C C17 0.8612(5) 0.3456(6) -0.1210(7) 0.089(3) Uani d . 1 . .
H H17 0.8984 0.3702 -0.1372 0.106 Uiso calc R 1 . .
C C18 0.8180(6) 0.3163(6) -0.1731(7) 0.093(3) Uani d . 1 . .
H H18 0.8261 0.3228 -0.2249 0.112 Uiso calc R 1 . .
C C19 0.7646(5) 0.2785(5) -0.1523(5) 0.077(3) Uani d . 1 . .
H H19 0.7380 0.2589 -0.1898 0.092 Uiso calc R 1 . .
C C20 0.7485(4) 0.2680(4) -0.0745(5) 0.0599(19) Uani d . 1 . .
C C21 0.5706(4) 0.3648(4) 0.0274(6) 0.062(2) Uani d . 1 . .
C C22 0.5534(5) 0.3884(5) -0.0429(6) 0.074(2) Uani d . 1 . .
H H22 0.5168 0.3706 -0.0690 0.089 Uiso calc R 1 . .
C C23 0.5926(7) 0.4409(6) -0.0759(8) 0.103(4) Uani d U 1 . .
H H23 0.5805 0.4615 -0.1216 0.123 Uiso calc R 1 . .
C C24 0.6528(7) 0.4604(7) -0.0339(9) 0.109(4) Uani d U 1 . .
H H24 0.6848 0.4874 -0.0577 0.131 Uiso calc R 1 . .
C C25 0.6625(7) 0.4415(7) 0.0337(9) 0.103(4) Uani d U 1 . .
H H25 0.6987 0.4599 0.0602 0.124 Uiso calc R 1 . .
C C26 0.6224(5) 0.3950(4) 0.0710(8) 0.083(3) Uani d . 1 . .
C C27 0.6332(6) 0.3784(5) 0.1545(8) 0.093(4) Uani d . 1 . .
H H27 0.6774 0.3786 0.1717 0.111 Uiso calc R 1 . .
C C28 0.5873(7) 0.3639(5) 0.2047(7) 0.083(3) Uani d . 1 . .
H H28 0.6020 0.3570 0.2545 0.100 Uiso calc R 1 . .
C C29 0.5158(5) 0.3573(4) 0.1913(6) 0.071(2) Uani d . 1 . .
C C30 0.4712(8) 0.3774(5) 0.2496(6) 0.096(4) Uani d . 1 . .
H H30 0.4879 0.3960 0.2945 0.115 Uiso calc R 1 . .
C C31 0.4029(8) 0.3694(6) 0.2403(8) 0.100(4) Uani d . 1 . .
H H31 0.3739 0.3837 0.2788 0.119 Uiso calc R 1 . .
C C32 0.3770(5) 0.3413(6) 0.1763(6) 0.082(3) Uani d . 1 . .
H H32 0.3308 0.3351 0.1714 0.099 Uiso calc R 1 . .
C C33 0.4200(5) 0.3218(5) 0.1183(5) 0.070(2) Uani d . 1 . .
H H33 0.4021 0.3032 0.0739 0.083 Uiso calc R 1 . .
C C34 0.4880(4) 0.3293(4) 0.1245(5) 0.0581(18) Uani d . 1 . .
C C35 0.4326(5) 0.1589(5) 0.2915(5) 0.071(2) Uani d . 1 . .
C C36 0.3637(6) 0.1578(6) 0.2814(7) 0.086(3) Uani d . 1 . .
H H36 0.3439 0.1278 0.2473 0.104 Uiso calc R 1 . .
C C37 0.3255(6) 0.2014(6) 0.3222(9) 0.099(3) Uani d . 1 . .
H H37 0.2788 0.1995 0.3188 0.119 Uiso calc R 1 . .
C C38 0.3572(9) 0.2514(7) 0.3714(7) 0.110(5) Uani d . 1 . .
C C39 0.3148(10) 0.3015(9) 0.4059(10) 0.132(5) Uani d U 1 . .
H H39 0.2687 0.3015 0.3966 0.158 Uiso calc R 1 . .
C C40 0.3424(10) 0.3484(8) 0.4520(10) 0.127(5) Uani d U 1 . .
H H40 0.3150 0.3792 0.4772 0.152 Uiso calc R 1 . .
C C41 0.4097(9) 0.3507(8) 0.4613(8) 0.118(4) Uani d U 1 . .
H H41 0.4279 0.3842 0.4920 0.142 Uiso calc R 1 . .
C C42 0.4522(8) 0.3057(7) 0.4274(8) 0.108(4) Uani d U 1 . .
H H42 0.4985 0.3100 0.4341 0.130 Uiso calc R 1 . .
C C43 0.4255(8) 0.2510(6) 0.3809(6) 0.091(3) Uani d . 1 . .
C C44 0.4646(6) 0.2013(4) 0.3422(5) 0.077(3) Uani d . 1 . .
C C45 0.5384(7) 0.1966(5) 0.3536(6) 0.084(3) Uani d . 1 . .
C C46 0.5826(5) 0.1984(4) 0.2924(5) 0.070(2) Uani d . 1 . .
C C47 0.6528(6) 0.2003(5) 0.2969(7) 0.086(3) Uani d . 1 . .
H H47 0.6793 0.2051 0.2535 0.103 Uiso calc R 1 . .
C C48 0.6815(7) 0.1945(7) 0.3696(8) 0.107(4) Uani d . 1 . .
H H48 0.7278 0.1981 0.3756 0.128 Uiso calc R 1 . .
C C49 0.6400(7) 0.1831(6) 0.4341(8) 0.101(3) Uani d U 1 . .
C C50 0.6698(11) 0.1701(9) 0.5084(11) 0.142(5) Uani d U 1 . .
H H50 0.7160 0.1681 0.5172 0.171 Uiso calc R 1 . .
C C51 0.6216(11) 0.1611(10) 0.5647(12) 0.149(6) Uani d U 1 . .
H H51 0.6392 0.1514 0.6127 0.178 Uiso calc R 1 . .
C C52 0.5558(10) 0.1637(8) 0.5626(11) 0.136(5) Uani d U 1 . .
H H52 0.5295 0.1564 0.6058 0.163 Uiso calc R 1 . .
C C53 0.5293(9) 0.1772(7) 0.4950(6) 0.115(5) Uani d . 1 . .
H H53 0.4828 0.1806 0.4904 0.138 Uiso calc R 1 . .
C C54 0.5703(8) 0.1869(5) 0.4288(6) 0.096(4) Uani d . 1 . .
C C55 0.5962(5) 0.0410(5) 0.1050(4) 0.058(2) Uani d PGU 0.695(16) A 1
C C56 0.5506(5) 0.0098(5) 0.0564(5) 0.065(3) Uani d PGU 0.695(16) A 1
H H56 0.5062 0.0035 0.0718 0.078 Uiso calc PR 0.695(16) A 1
C C57 0.5713(6) -0.0121(5) -0.0154(5) 0.077(3) Uani d PGU 0.695(16) A 1
H H57 0.5407 -0.0330 -0.0479 0.092 Uiso calc PR 0.695(16) A 1
C C58 0.6376(7) -0.0028(6) -0.0384(4) 0.085(4) Uani d PGU 0.695(16) A 1
H H58 0.6514 -0.0174 -0.0864 0.102 Uiso calc PR 0.695(16) A 1
C C59 0.6832(6) 0.0285(6) 0.0103(5) 0.077(3) Uani d PGU 0.695(16) A 1
H H59 0.7276 0.0347 -0.0051 0.092 Uiso calc PR 0.695(16) A 1
C C60 0.6625(5) 0.0503(5) 0.0820(5) 0.066(3) Uani d PGU 0.695(16) A 1
C C61 0.7128(8) 0.0813(8) 0.1411(12) 0.074(3) Uani d PU 0.695(16) A 1
H H61 0.7465 0.1079 0.1198 0.089 Uiso calc PR 0.695(16) A 1
C C62 0.7154(9) 0.0763(9) 0.2117(11) 0.077(3) Uani d PU 0.695(16) A 1
H H62 0.7501 0.0984 0.2373 0.092 Uiso calc PR 0.695(16) A 1
C C63 0.6679(10) 0.0385(9) 0.2562(9) 0.067(3) Uani d PGU 0.695(16) A 1
C C64 0.6964(7) 0.0089(8) 0.3205(10) 0.080(3) Uani d PGU 0.695(16) A 1
H H64 0.7424 0.0127 0.3293 0.096 Uiso calc PR 0.695(16) A 1
C C65 0.6562(7) -0.0265(7) 0.3716(8) 0.083(3) Uani d PGU 0.695(16) A 1
H H65 0.6753 -0.0463 0.4146 0.099 Uiso calc PR 0.695(16) A 1
C C66 0.5874(7) -0.0322(7) 0.3585(9) 0.074(3) Uani d PGU 0.695(16) A 1
H H66 0.5605 -0.0559 0.3927 0.088 Uiso calc PR 0.695(16) A 1
C C67 0.5589(7) -0.0026(8) 0.2942(11) 0.066(3) Uani d PGU 0.695(16) A 1
H H67 0.5129 -0.0064 0.2854 0.079 Uiso calc PR 0.695(16) A 1
C C68 0.5991(10) 0.0327(10) 0.2431(9) 0.061(3) Uani d PGU 0.695(16) A 1
C C55A 0.5723(12) 0.0395(13) 0.1022(11) 0.062(4) Uani d PGU 0.305(16) A 2
C C56A 0.5214(11) 0.0042(13) 0.0653(13) 0.059(4) Uani d PGU 0.305(16) A 2
H H56A 0.4794 -0.0002 0.0881 0.071 Uiso calc PR 0.305(16) A 2
C C57A 0.5334(14) -0.0246(12) -0.0059(14) 0.077(5) Uani d PGU 0.305(16) A 2
H H57A 0.4994 -0.0483 -0.0306 0.092 Uiso calc PR 0.305(16) A 2
C C58A 0.5962(16) -0.0181(14) -0.0400(12) 0.084(5) Uani d PGU 0.305(16) A 2
H H58A 0.6042 -0.0373 -0.0876 0.100 Uiso calc PR 0.305(16) A 2
C C59A 0.6471(13) 0.0173(14) -0.0031(14) 0.078(4) Uani d PGU 0.305(16) A 2
H H59A 0.6891 0.0217 -0.0260 0.094 Uiso calc PR 0.305(16) A 2
C C60A 0.6351(11) 0.0461(13) 0.0680(14) 0.067(4) Uani d PGU 0.305(16) A 2
C C61A 0.6951(19) 0.0703(18) 0.109(2) 0.069(4) Uani d PU 0.305(16) A 2
H H61A 0.7288 0.0923 0.0816 0.083 Uiso calc PR 0.305(16) A 2
C C62A 0.7034(19) 0.060(2) 0.1941(18) 0.073(4) Uani d PDU 0.305(16) A 2
H H62A 0.7489 0.0623 0.2062 0.087 Uiso calc PR 0.305(16) A 2
C C63A 0.664(2) 0.048(2) 0.266(2) 0.069(4) Uani d PGDU 0.305(16) A 2
C C64A 0.6841(15) 0.020(2) 0.335(2) 0.074(4) Uani d PGU 0.305(16) A 2
H H64A 0.7288 0.0238 0.3506 0.089 Uiso calc PR 0.305(16) A 2
C C65A 0.6376(16) -0.0119(17) 0.3818(18) 0.074(5) Uani d PGU 0.305(16) A 2
H H65A 0.6511 -0.0301 0.4283 0.088 Uiso calc PR 0.305(16) A 2
C C66A 0.5707(15) -0.0169(17) 0.359(2) 0.067(5) Uani d PGU 0.305(16) A 2
H H66A 0.5396 -0.0385 0.3900 0.080 Uiso calc PR 0.305(16) A 2
C C67A 0.5505(19) 0.010(2) 0.289(3) 0.064(4) Uani d PGU 0.305(16) A 2
H H67A 0.5058 0.0070 0.2741 0.077 Uiso calc PR 0.305(16) A 2
C C68A 0.597(3) 0.043(2) 0.2429(19) 0.060(4) Uani d PGU 0.305(16) A 2
C C2S 0.9015(4) 0.2278(5) -0.7074(4) 0.141(6) Uani d DU 1 . .
H H2S 0.9000 0.2771 -0.7069 0.169 Uiso calc R 1 B 1
Cl Cl6 0.8807(9) 0.1984(9) -0.6167(4) 0.205(8) Uani d PDU 0.60 C 1
Cl Cl7 0.9823(4) 0.2023(10) -0.7313(11) 0.182(7) Uani d PDU 0.60 C 1
Cl Cl8 0.8439(6) 0.1985(9) -0.7743(6) 0.171(6) Uani d PDU 0.60 C 1
Cl Cl6A 0.8781(16) 0.1686(13) -0.6377(10) 0.213(10) Uani d PDU 0.40 C 2
Cl Cl7A 0.9894(4) 0.2278(15) -0.7147(16) 0.168(9) Uani d PDU 0.40 C 2
Cl Cl8A 0.8676(13) 0.2024(16) -0.7954(8) 0.195(10) Uani d PDU 0.40 C 2
C C3S 0.9472(8) 0.1616(12) -0.0093(10) 0.178(16) Uiso d PD 0.50 . .
H H3SA 0.9545 0.2078 0.0085 0.214 Uiso calc PR 0.50 . .
Cl Cl9 0.9319(8) 0.1577(8) -0.1072(9) 0.203(5) Uiso d PD 0.50 . .
Cl Cl10 1.0123(7) 0.1075(7) 0.0173(9) 0.191(5) Uiso d PD 0.50 . .
Cl Cl11 0.8718(8) 0.1281(8) 0.0235(9) 0.202(5) Uiso d PD 0.50 . .
C C1S 0.8771(9) 0.1196(7) -0.3571(9) 0.174(16) Uiso d PD 0.50 . .
H H1S 0.8296 0.1086 -0.3486 0.209 Uiso calc PR 0.50 . .
Cl Cl3 0.9285(11) 0.0522(7) -0.3290(10) 0.263(8) Uiso d PD 0.50 . .
Cl Cl4 0.8997(9) 0.1906(7) -0.3039(8) 0.226(6) Uiso d PD 0.50 . .
Cl Cl5 0.8915(10) 0.1362(8) -0.4541(7) 0.255(8) Uiso d PD 0.50 . .

loop_
_atom_site_aniso_label
_atom_site_aniso_U_11
_atom_site_aniso_U_22
_atom_site_aniso_U_33
_atom_site_aniso_U_12
_atom_site_aniso_U_13
_atom_site_aniso_U_23
Pd1 0.0611(4) 0.0510(3) 0.0534(3) -0.0077(2) -0.0145(3) 0.0077(3)
P2 0.0676(12) 0.0490(10) 0.0485(10) -0.0017(8) -0.0124(9) 0.0068(8)
P1 0.0576(11) 0.0479(10) 0.0491(10) -0.0041(8) -0.0124(8) 0.0043(8)
Cl2 0.0803(14) 0.0791(14) 0.0707(14) -0.0126(11) -0.0330(11) 0.0156(11)
Cl1 0.0904(16) 0.0877(16) 0.0831(16) -0.0376(13) -0.0170(13) 0.0199(13)
O1 0.067(3) 0.057(3) 0.052(3) 0.002(2) -0.019(3) 0.002(2)
O2 0.058(3) 0.048(3) 0.047(3) 0.002(2) -0.007(2) 0.006(2)
O4 0.080(4) 0.050(3) 0.048(3) 0.002(2) -0.019(3) 0.003(2)
N1 0.052(3) 0.046(3) 0.065(4) -0.008(2) -0.007(3) 0.001(3)
O3 0.075(4) 0.056(3) 0.053(3) 0.007(2) -0.004(3) 0.014(2)
N2 0.075(4) 0.053(4) 0.053(4) 0.001(3) -0.007(3) 0.009(3)
C1 0.082(6) 0.059(4) 0.038(4) -0.005(4) -0.017(4) 0.003(3)
C2 0.094(6) 0.077(6) 0.047(5) -0.026(5) -0.014(4) 0.006(4)
C3 0.115(8) 0.070(6) 0.047(5) -0.027(5) -0.007(5) -0.016(4)
C4 0.105(8) 0.080(6) 0.039(4) -0.017(5) 0.001(5) -0.001(4)
C5 0.128(10) 0.092(7) 0.061(6) -0.018(7) 0.006(6) -0.019(6)
C6 0.171(15) 0.111(10) 0.071(7) -0.005(9) 0.006(9) -0.032(7)
C7 0.131(9) 0.097(8) 0.074(7) 0.021(7) 0.027(7) -0.020(6)
C8 0.103(8) 0.081(6) 0.060(5) 0.008(5) 0.005(5) -0.010(5)
C9 0.079(5) 0.061(5) 0.051(5) -0.003(4) -0.004(4) -0.007(3)
C10 0.072(5) 0.059(4) 0.032(3) -0.005(4) -0.007(3) 0.002(3)
C11 0.062(4) 0.050(4) 0.044(4) -0.009(3) -0.009(3) 0.001(3)
C12 0.048(4) 0.050(4) 0.059(5) 0.004(3) -0.012(3) 0.002(3)
C13 0.067(5) 0.055(4) 0.053(4) 0.006(3) -0.013(4) -0.014(4)
C14 0.064(5) 0.058(4) 0.083(7) -0.003(4) -0.016(4) -0.017(4)
C15 0.051(4) 0.057(4) 0.067(5) -0.005(3) -0.011(4) -0.007(4)
C16 0.060(5) 0.101(8) 0.102(9) -0.018(5) -0.016(5) -0.015(6)
C17 0.071(6) 0.117(8) 0.077(7) -0.032(6) -0.006(5) 0.014(6)
C18 0.101(7) 0.111(8) 0.068(6) -0.028(6) 0.007(6) 0.014(6)
C19 0.079(6) 0.095(7) 0.056(5) -0.018(5) 0.000(4) 0.006(4)
C20 0.061(5) 0.056(4) 0.063(5) -0.008(3) 0.000(4) 0.003(4)
C21 0.057(5) 0.043(4) 0.085(6) 0.001(3) 0.000(4) -0.006(4)
C22 0.080(6) 0.065(5) 0.078(6) 0.004(4) 0.014(5) 0.011(5)
C23 0.125(7) 0.093(6) 0.091(6) 0.008(5) 0.026(5) 0.012(5)
C24 0.110(6) 0.092(6) 0.125(7) -0.021(5) 0.038(6) -0.010(6)
C25 0.095(6) 0.097(6) 0.117(7) -0.023(5) 0.016(5) -0.020(5)
C26 0.063(5) 0.054(4) 0.131(9) -0.014(4) 0.020(6) -0.022(6)
C27 0.081(7) 0.077(6) 0.121(10) 0.008(5) -0.048(7) -0.042(7)
C28 0.105(8) 0.071(6) 0.074(6) -0.004(5) -0.007(6) -0.018(5)
C29 0.094(7) 0.049(4) 0.070(6) -0.001(4) -0.017(5) 0.000(4)
C30 0.165(13) 0.068(6) 0.054(5) 0.012(7) 0.011(7) -0.003(4)
C31 0.125(11) 0.091(8) 0.082(8) 0.011(7) 0.026(8) 0.016(6)
C32 0.069(6) 0.101(7) 0.076(7) 0.010(5) 0.005(5) 0.019(6)
C33 0.069(5) 0.082(6) 0.058(5) 0.009(4) -0.006(4) 0.011(4)
C34 0.060(5) 0.061(5) 0.053(4) 0.002(3) 0.000(4) 0.006(4)
C35 0.098(7) 0.067(5) 0.050(5) 0.008(5) 0.004(5) 0.014(4)
C36 0.089(7) 0.089(7) 0.081(7) 0.001(5) -0.007(6) 0.014(6)
C37 0.083(7) 0.107(8) 0.109(9) 0.011(6) 0.021(7) -0.002(8)
C38 0.161(13) 0.101(9) 0.067(7) 0.045(9) 0.031(8) 0.016(6)
C39 0.146(8) 0.123(7) 0.127(8) 0.021(6) 0.010(6) 0.016(6)
C40 0.150(8) 0.115(7) 0.114(7) 0.009(6) 0.025(6) -0.004(6)
C41 0.157(8) 0.106(7) 0.091(6) 0.000(6) 0.010(6) -0.011(5)
C42 0.149(7) 0.097(6) 0.079(6) 0.003(6) 0.006(6) 0.012(5)
C43 0.136(11) 0.078(7) 0.060(6) 0.007(6) -0.003(6) 0.014(5)
C44 0.113(8) 0.052(5) 0.065(6) 0.001(4) -0.001(5) 0.011(4)
C45 0.133(9) 0.054(5) 0.064(6) 0.012(5) -0.021(6) 0.010(4)
C46 0.100(7) 0.057(5) 0.054(5) 0.005(4) -0.015(5) -0.008(4)
C47 0.086(7) 0.077(6) 0.096(8) 0.005(5) -0.034(6) -0.010(5)
C48 0.104(9) 0.119(10) 0.097(9) -0.013(7) -0.053(8) 0.000(7)
C49 0.116(6) 0.101(6) 0.086(6) -0.015(5) -0.040(6) 0.017(5)
C50 0.146(8) 0.143(8) 0.139(8) -0.019(7) -0.031(7) -0.006(7)
C51 0.166(9) 0.154(8) 0.126(8) -0.013(7) -0.013(7) -0.002(7)
C52 0.156(8) 0.137(8) 0.116(8) -0.019(6) -0.015(7) 0.008(6)
C53 0.193(14) 0.110(9) 0.040(5) -0.018(9) -0.010(7) 0.017(5)
C54 0.167(12) 0.061(5) 0.059(6) -0.026(6) -0.029(7) 0.005(4)
C55 0.069(5) 0.045(5) 0.059(5) 0.015(5) -0.006(4) 0.011(4)
C56 0.077(6) 0.047(5) 0.072(6) 0.005(5) -0.004(5) 0.003(4)
C57 0.098(7) 0.060(6) 0.074(6) 0.026(6) -0.005(6) -0.008(5)
C58 0.107(8) 0.083(7) 0.064(6) 0.024(7) 0.005(5) -0.012(5)
C59 0.091(7) 0.073(7) 0.066(5) 0.010(6) 0.012(5) 0.015(5)
C60 0.075(6) 0.059(5) 0.064(5) 0.008(5) -0.003(4) 0.006(5)
C61 0.074(6) 0.056(6) 0.093(5) -0.003(5) -0.002(6) -0.004(6)
C62 0.081(6) 0.058(7) 0.092(5) -0.011(5) -0.021(5) -0.006(5)
C63 0.075(5) 0.048(7) 0.080(6) 0.006(5) -0.020(4) -0.001(5)
C64 0.086(7) 0.067(8) 0.087(7) 0.014(6) -0.033(5) -0.001(6)
C65 0.105(8) 0.072(8) 0.071(7) 0.039(6) -0.020(6) 0.008(6)
C66 0.096(7) 0.056(8) 0.069(5) 0.036(6) -0.004(6) 0.017(5)
C67 0.086(6) 0.040(7) 0.071(6) 0.021(5) -0.006(5) 0.019(5)
C68 0.075(4) 0.043(8) 0.065(5) 0.009(5) -0.019(4) 0.013(5)
C55A 0.067(5) 0.059(5) 0.061(5) 0.005(4) -0.003(3) 0.002(4)
C56A 0.074(9) 0.047(9) 0.056(8) 0.008(8) -0.016(7) 0.017(7)
C57A 0.094(9) 0.060(9) 0.076(9) 0.011(9) -0.016(9) -0.007(7)
C58A 0.101(10) 0.078(10) 0.072(9) 0.023(9) -0.007(8) -0.004(8)
C59A 0.093(8) 0.068(8) 0.073(7) 0.012(8) 0.010(6) 0.003(7)
C60A 0.076(7) 0.055(7) 0.070(7) 0.002(7) 0.005(5) 0.008(6)
C61A 0.066(7) 0.056(9) 0.086(6) 0.010(8) 0.003(7) 0.008(8)
C62A 0.076(7) 0.052(10) 0.089(7) 0.001(8) -0.012(6) 0.006(8)
C63A 0.079(6) 0.051(9) 0.078(6) 0.007(7) -0.016(5) 0.002(7)
C64A 0.085(8) 0.061(10) 0.077(8) 0.022(8) -0.018(6) -0.003(8)
C65A 0.092(10) 0.057(10) 0.072(8) 0.037(9) -0.017(7) 0.012(8)
C66A 0.085(9) 0.045(11) 0.070(8) 0.035(9) -0.009(8) 0.012(8)
C67A 0.080(7) 0.046(11) 0.066(8) 0.020(8) -0.008(6) 0.013(8)
C68A 0.077(6) 0.033(9) 0.069(7) 0.009(8) -0.012(5) 0.001(7)
C2S 0.121(11) 0.148(13) 0.155(15) -0.028(10) -0.036(10) 0.019(11)
Cl6 0.224(11) 0.248(18) 0.143(8) -0.111(13) -0.047(8) 0.046(10)
Cl7 0.149(8) 0.182(15) 0.214(17) 0.004(7) -0.039(8) 0.025(12)
Cl8 0.209(11) 0.131(8) 0.173(9) -0.040(8) -0.092(9) 0.023(8)
Cl6A 0.26(2) 0.179(19) 0.203(18) -0.047(15) -0.004(17) 0.037(15)
Cl7A 0.153(12) 0.20(2) 0.155(12) 0.029(11) -0.047(9) -0.031(13)
Cl8A 0.27(2) 0.138(12) 0.171(14) -0.101(14) -0.104(15) 0.046(11)

loop_
_atom_type_symbol
_atom_type_description
_atom_type_scat_dispersion_real
_atom_type_scat_dispersion_imag
_atom_type_scat_source
C C 0.0033 0.0016 'International Tables Vol C Tables 4.2.6.8 and 6.1.1.4'
Cl Cl 0.1484 0.1585 'International Tables Vol C Tables 4.2.6.8 and 6.1.1.4'
N N 0.0061 0.0033 'International Tables Vol C Tables 4.2.6.8 and 6.1.1.4'
O O 0.0106 0.0060 'International Tables Vol C Tables 4.2.6.8 and 6.1.1.4'
P P 0.1023 0.0942 'International Tables Vol C Tables 4.2.6.8 and 6.1.1.4'
Pd Pd -0.9988 1.0072 'International Tables Vol C Tables 4.2.6.8 and 6.1.1.4'
H H 0.0000 0.0000 'International Tables Vol C Tables 4.2.6.8 and 6.1.1.4'

loop_
_geom_angle_atom_site_label_1
_geom_angle_atom_site_label_2
_geom_angle_atom_site_label_3
_geom_angle
_geom_angle_publ_flag
P2 Pd1 P1 94.59(7) n
P2 Pd1 Cl2 174.48(10) n
P1 Pd1 Cl2 88.86(8) n
P2 Pd1 Cl1 87.73(8) n
P1 Pd1 Cl1 174.22(10) n
Cl2 Pd1 Cl1 89.24(9) n
O4 P2 O3 101.0(3) n
O4 P2 N2 111.8(3) n
O3 P2 N2 100.0(3) n
O4 P2 Pd1 110.5(2) n
O3 P2 Pd1 116.4(2) n
N2 P2 Pd1 115.9(3) n
O2 P1 O1 102.0(3) n
O2 P1 N1 113.3(3) n
O1 P1 N1 99.0(3) n
O2 P1 Pd1 108.2(2) n
O1 P1 Pd1 117.5(2) n
N1 P1 Pd1 116.1(2) n
C1 O1 P1 123.4(5) n
C12 O2 P1 122.8(4) n
C46 O4 P2 120.9(5) n
C34 N1 C21 115.7(6) n
C34 N1 P1 123.3(5) n
C21 N1 P1 120.9(6) n
C35 O3 P2 120.4(5) n
C68A N2 C55A 126(2) n
C55A N2 C68 119.5(15) n
C68A N2 C55 115(2) n
C68 N2 C55 109.3(10) n
C68A N2 P2 121(2) n
C55A N2 P2 113.0(11) n
C68 N2 P2 126.5(10) n
C55 N2 P2 124.0(6) n
C10 C1 O1 120.3(7) n
C10 C1 C2 122.7(8) n
O1 C1 C2 116.8(8) n
C3 C2 C1 118.6(10) n
C3 C2 H2A 120.7 n
C1 C2 H2A 120.7 n
C2 C3 C4 123.2(9) n
C2 C3 H3 118.4 n
C4 C3 H3 118.4 n
C5 C4 C3 120.5(10) n
C5 C4 C9 120.3(11) n
C3 C4 C9 118.9(8) n
C6 C5 C4 119.8(11) n
C6 C5 H5 120.1 n
C4 C5 H5 120.1 n
C5 C6 C7 121.6(12) n
C5 C6 H6 119.2 n
C7 C6 H6 119.2 n
C8 C7 C6 117.8(13) n
C8 C7 H7 121.1 n
C6 C7 H7 121.1 n
C7 C8 C9 121.5(11) n
C7 C8 H8 119.3 n
C9 C8 H8 119.3 n
C8 C9 C4 118.8(8) n
C8 C9 C10 123.6(8) n
C4 C9 C10 117.6(8) n
C1 C10 C9 118.1(7) n
C1 C10 C11 122.1(7) n
C9 C10 C11 119.6(7) n
C12 C11 C20 116.5(7) n
C12 C11 C10 120.0(7) n
C20 C11 C10 123.5(7) n
O2 C12 C11 120.6(6) n
O2 C12 C13 117.5(7) n
C11 C12 C13 121.8(7) n
C14 C13 C12 119.3(8) n
C14 C13 H13 120.4 n
C12 C13 H13 120.4 n
C13 C14 C15 122.8(8) n
C13 C14 H14 118.6 n
C15 C14 H14 118.6 n
C20 C15 C14 117.3(7) n
C20 C15 C16 119.9(9) n
C14 C15 C16 122.6(8) n
C17 C16 C15 121.2(9) n
C17 C16 H16 119.4 n
C15 C16 H16 119.4 n
C16 C17 C18 118.2(9) n
C16 C17 H17 120.9 n
C18 C17 H17 120.9 n
C19 C18 C17 123.0(11) n
C19 C18 H18 118.5 n
C17 C18 H18 118.5 n
C18 C19 C20 121.3(10) n
C18 C19 H19 119.3 n
C20 C19 H19 119.3 n
C19 C20 C15 116.2(8) n
C19 C20 C11 122.4(8) n
C15 C20 C11 121.4(8) n
C22 C21 C26 121.6(9) n
C22 C21 N1 120.5(8) n
C26 C21 N1 117.8(9) n
C21 C22 C23 118.8(11) n
C21 C22 H22 120.6 n
C23 C22 H22 120.6 n
C22 C23 C24 116.0(12) n
C22 C23 H23 122.0 n
C24 C23 H23 122.0 n
C25 C24 C23 121.4(12) n
C25 C24 H24 119.3 n
C23 C24 H24 119.3 n
C24 C25 C26 123.8(14) n
C24 C25 H25 118.1 n
C26 C25 H25 118.1 n
C25 C26 C21 116.5(13) n
C25 C26 C27 121.4(11) n
C21 C26 C27 122.1(9) n
C28 C27 C26 127.1(10) n
C28 C27 H27 116.4 n
C26 C27 H27 116.5 n
C27 C28 C29 126.9(11) n
C27 C28 H28 116.5 n
C29 C28 H28 116.5 n
C34 C29 C30 117.8(10) n
C34 C29 C28 123.7(9) n
C30 C29 C28 118.4(10) n
C31 C30 C29 120.2(11) n
C31 C30 H30 119.9 n
C29 C30 H30 119.9 n
C32 C31 C30 121.3(12) n
C32 C31 H31 119.3 n
C30 C31 H31 119.3 n
C31 C32 C33 119.3(11) n
C31 C32 H32 120.4 n
C33 C32 H32 120.4 n
C34 C33 C32 121.5(9) n
C34 C33 H33 119.2 n
C32 C33 H33 119.2 n
C33 C34 C29 119.8(9) n
C33 C34 N1 121.0(8) n
C29 C34 N1 119.1(7) n
C44 C35 C36 123.3(10) n
C44 C35 O3 117.6(9) n
C36 C35 O3 118.9(9) n
C37 C36 C35 118.5(11) n
C37 C36 H36 120.7 n
C35 C36 H36 120.7 n
C36 C37 C38 120.3(12) n
C36 C37 H37 119.9 n
C38 C37 H37 119.9 n
C43 C38 C39 122.3(16) n
C43 C38 C37 119.9(11) n
C39 C38 C37 117.8(16) n
C40 C39 C38 119.5(18) n
C40 C39 H39 120.3 n
C38 C39 H39 120.3 n
C41 C40 C39 119.9(17) n
C41 C40 H40 120.1 n
C39 C40 H40 120.1 n
C40 C41 C42 122.7(16) n
C40 C41 H41 118.7 n
C42 C41 H41 118.7 n
C41 C42 C43 120.3(16) n
C41 C42 H42 119.8 n
C43 C42 H42 119.8 n
C38 C43 C44 119.0(12) n
C38 C43 C42 115.2(13) n
C44 C43 C42 125.7(14) n
C35 C44 C43 118.5(11) n
C35 C44 C45 120.2(9) n
C43 C44 C45 121.2(10) n
C46 C45 C54 114.9(11) n
C46 C45 C44 121.5(9) n
C54 C45 C44 123.6(11) n
C45 C46 C47 126.1(9) n
C45 C46 O4 118.8(9) n
C47 C46 O4 115.0(9) n
C48 C47 C46 117.1(12) n
C48 C47 H47 121.4 n
C46 C47 H47 121.4 n
C47 C48 C49 120.1(12) n
C47 C48 H48 119.9 n
C49 C48 H48 119.9 n
C54 C49 C48 121.2(11) n
C54 C49 C50 118.5(15) n
C48 C49 C50 120.3(14) n
C51 C50 C49 112.2(17) n
C51 C50 H50 123.9 n
C49 C50 H50 123.9 n
C52 C51 C50 132(2) n
C52 C51 H51 114.1 n
C50 C51 H51 114.1 n
C51 C52 C53 115.5(19) n
C51 C52 H52 122.2 n
C53 C52 H52 122.2 n
C52 C53 C54 121.7(17) n
C52 C53 H53 119.2 n
C54 C53 H53 119.2 n
C49 C54 C53 120.4(11) n
C49 C54 C45 119.7(12) n
C53 C54 C45 119.8(13) n
C56 C55 C60 120.0 n
C56 C55 N2 116.6(6) n
C60 C55 N2 123.2(6) n
C55 C56 C57 120.0 n
C55 C56 H56 120.0 n
C57 C56 H56 120.0 n
C58 C57 C56 120.0 n
C58 C57 H57 120.0 n
C56 C57 H57 120.0 n
C57 C58 C59 120.0 n
C57 C58 H58 120.0 n
C59 C58 H58 120.0 n
C58 C59 C60 120.0 n
C58 C59 H59 120.0 n
C60 C59 H59 120.0 n
C59 C60 C55 120.0 n
C59 C60 C61 122.1(8) n
C55 C60 C61 117.8(8) n
C62 C61 C60 130.9(15) n
C62 C61 H61 114.6 n
C60 C61 H61 114.6 n
C61 C62 C63 123.6(16) n
C61 C62 H62 118.2 n
C63 C62 H62 118.2 n
C64 C63 C68 120.0 n
C64 C63 C62 113.0(14) n
C68 C63 C62 126.9(14) n
C63 C64 C65 120.0 n
C63 C64 H64 120.0 n
C65 C64 H64 120.0 n
C64 C65 C66 120.0 n
C64 C65 H65 120.0 n
C66 C65 H65 120.0 n
C65 C66 C67 120.0 n
C65 C66 H66 120.0 n
C67 C66 H66 120.0 n
C68 C67 C66 120.0 n
C68 C67 H67 120.0 n
C66 C67 H67 120.0 n
C67 C68 C63 120.0 n
C67 C68 N2 120.5(12) n
C63 C68 N2 119.4(12) n
C56A C55A C60A 120.0 n
C56A C55A N2 126.3(14) n
C60A C55A N2 113.6(14) n
C57A C56A C55A 120.0 n
C57A C56A H56A 120.0 n
C55A C56A H56A 120.0 n
C56A C57A C58A 120.0 n
C56A C57A H57A 120.0 n
C58A C57A H57A 120.0 n
C59A C58A C57A 120.0 n
C59A C58A H58A 120.0 n
C57A C58A H58A 120.0 n
C60A C59A C58A 120.0 n
C60A C59A H59A 120.0 n
C58A C59A H59A 120.0 n
C59A C60A C55A 120.0 n
C59A C60A C61A 115(2) n
C55A C60A C61A 123(2) n
C60A C61A C62A 121(3) n
C60A C61A H61A 119.3 n
C62A C61A H61A 119.3 n
C63A C62A H62A 109.0 n
C61A C62A H62A 109.0 n
C64A C63A C68A 120.0 n
C64A C63A C62A 130(3) n
C68A C63A C62A 106(3) n
C65A C64A C63A 120.0 n
C65A C64A H64A 120.0 n
C63A C64A H64A 120.0 n
C64A C65A C66A 120.0 n
C64A C65A H65A 120.0 n
C66A C65A H65A 120.0 n
C67A C66A C65A 120.0 n
C67A C66A H66A 120.0 n
C65A C66A H66A 120.0 n
C68A C67A C66A 120.0 n
C68A C67A H67A 120.0 n
C66A C67A H67A 120.0 n
N2 C68A C67A 113(3) n
N2 C68A C63A 127(3) n
C67A C68A C63A 120.0 n
Cl7 C2S Cl8 110.4(6) n
Cl7 C2S Cl6 110.0(6) n
Cl8 C2S Cl6 110.3(5) n
Cl6 C2S Cl7A 107.7(16) n
Cl7A C2S Cl8A 108.6(6) n
Cl7 C2S Cl6A 102.5(18) n
Cl7A C2S Cl6A 108.4(6) n
Cl8A C2S Cl6A 108.4(6) n
Cl7 C2S H2S 108.7 n
Cl8 C2S H2S 108.7 n
Cl6 C2S H2S 108.7 n
Cl7A C2S H2S 91.7 n
Cl8A C2S H2S 106.4 n
Cl6A C2S H2S 131.0 n
Cl11 C3S Cl9 99.1(12) n
Cl11 C3S Cl10 108.3(13) n
Cl9 C3S Cl10 111.3(14) n
Cl11 C3S H3SA 112.4 n
Cl9 C3S H3SA 112.4 n
Cl10 C3S H3SA 112.4 n
Cl4 C1S Cl5 108.8(6) n
Cl4 C1S Cl3 108.5(6) n
Cl5 C1S Cl3 108.7(6) n
Cl4 C1S H1S 110.3 n
Cl5 C1S H1S 110.3 n
Cl3 C1S H1S 110.3 n

loop_
_geom_bond_atom_site_label_1
_geom_bond_atom_site_label_2
_geom_bond_distance
_geom_bond_publ_flag
Pd1 P2 2.232(2) y
Pd1 P1 2.232(2) y
Pd1 Cl2 2.334(2) y
Pd1 Cl1 2.343(2) y
P2 O4 1.615(6) n
P2 O3 1.617(6) n
P2 N2 1.625(7) n
P1 O2 1.601(5) n
P1 O1 1.608(6) n
P1 N1 1.630(6) n
O1 C1 1.387(11) n
O2 C12 1.397(9) n
O4 C46 1.434(10) n
N1 C34 1.448(11) n
N1 C21 1.463(10) n
O3 C35 1.396(11) n
N2 C68A 1.38(3) n
N2 C55A 1.441(19) n
N2 C68 1.481(13) n
N2 C55 1.487(10) n
C1 C10 1.361(12) n
C1 C2 1.432(11) n
C2 C3 1.334(14) n
C2 H2A 0.9300 n
C3 C4 1.397(15) n
C3 H3 0.9300 n
C4 C5 1.379(16) n
C4 C9 1.450(12) n
C5 C6 1.35(2) n
C5 H5 0.9300 n
C6 C7 1.50(2) n
C6 H6 0.9300 n
C7 C8 1.335(14) n
C7 H7 0.9300 n
C8 C9 1.428(15) n
C8 H8 0.9300 n
C9 C10 1.466(12) n
C10 C11 1.467(10) n
C11 C12 1.411(11) n
C11 C20 1.444(11) n
C12 C13 1.414(10) n
C13 C14 1.352(13) n
C13 H13 0.9300 n
C14 C15 1.428(13) n
C14 H14 0.9300 n
C15 C20 1.415(11) n
C15 C16 1.431(13) n
C16 C17 1.348(16) n
C16 H16 0.9300 n
C17 C18 1.380(16) n
C17 H17 0.9300 n
C18 C19 1.350(14) n
C18 H18 0.9300 n
C19 C20 1.413(13) n
C19 H19 0.9300 n
C21 C22 1.361(13) n
C21 C26 1.415(14) n
C22 C23 1.424(16) n
C22 H22 0.9300 n
C23 C24 1.46(2) n
C23 H23 0.9300 n
C24 C25 1.26(2) n
C24 H24 0.9300 n
C25 C26 1.383(16) n
C25 H25 0.9300 n
C26 C27 1.512(19) n
C27 C28 1.298(17) n
C27 H27 0.9300 n
C28 C29 1.445(16) n
C28 H28 0.9300 n
C29 C34 1.408(13) n
C29 C30 1.409(16) n
C30 C31 1.375(19) n
C30 H30 0.9300 n
C31 C32 1.354(18) n
C31 H31 0.9300 n
C32 C33 1.381(14) n
C32 H32 0.9300 n
C33 C34 1.365(12) n
C33 H33 0.9300 n
C35 C44 1.379(14) n
C35 C36 1.381(15) n
C36 C37 1.355(17) n
C36 H36 0.9300 n
C37 C38 1.46(2) n
C37 H37 0.9300 n
C38 C43 1.37(2) n
C38 C39 1.44(2) n
C39 C40 1.35(2) n
C39 H39 0.9300 n
C40 C41 1.35(2) n
C40 H40 0.9300 n
C41 C42 1.36(2) n
C41 H41 0.9300 n
C42 C43 1.457(19) n
C42 H42 0.9300 n
C43 C44 1.426(16) n
C44 C45 1.483(16) n
C45 C46 1.385(15) n
C45 C54 1.473(15) n
C46 C47 1.397(15) n
C47 C48 1.398(16) n
C47 H47 0.9300 n
C48 C49 1.42(2) n
C48 H48 0.9300 n
C49 C54 1.391(19) n
C49 C50 1.45(2) n
C50 C51 1.38(3) n
C50 H50 0.9300 n
C51 C52 1.31(2) n
C51 H51 0.9300 n
C52 C53 1.32(2) n
C52 H52 0.9300 n
C53 C54 1.428(19) n
C53 H53 0.9300 n
C55 C56 1.3900 n
C55 C60 1.3900 n
C56 C57 1.3900 n
C56 H56 0.9300 n
C57 C58 1.3900 n
C57 H57 0.9300 n
C58 C59 1.3900 n
C58 H58 0.9300 n
C59 C60 1.3900 n
C59 H59 0.9300 n
C60 C61 1.564(18) n
C61 C62 1.24(3) n
C61 H61 0.9300 n
C62 C63 1.44(2) n
C62 H62 0.9300 n
C63 C64 1.3900 n
C63 C68 1.3900 n
C64 C65 1.3900 n
C64 H64 0.9300 n
C65 C66 1.3900 n
C65 H65 0.9300 n
C66 C67 1.3900 n
C66 H66 0.9300 n
C67 C68 1.3900 n
C67 H67 0.9300 n
C55A C56A 1.3900 n
C55A C60A 1.3900 n
C56A C57A 1.3900 n
C56A H56A 0.9300 n
C57A C58A 1.3900 n
C57A H57A 0.9300 n
C58A C59A 1.3900 n
C58A H58A 0.9300 n
C59A C60A 1.3900 n
C59A H59A 0.9300 n
C60A C61A 1.47(4) n
C61A C62A 1.51(5) n
C61A H61A 0.9300 n
C62A C63A 1.501(5) n
C62A H62A 0.9300 n
C63A C64A 1.3900 n
C63A C68A 1.3900 n
C64A C65A 1.3900 n
C64A H64A 0.9300 n
C65A C66A 1.3900 n
C65A H65A 0.9300 n
C66A C67A 1.3900 n
C66A H66A 0.9300 n
C67A C68A 1.3900 n
C67A H67A 0.9300 n
C2S Cl7 1.734(8) n
C2S Cl8 1.737(8) n
C2S Cl6 1.740(8) n
C2S Cl7A 1.751(8) n
C2S Cl8A 1.755(8) n
C2S Cl6A 1.756(8) n
C2S H2S 0.9800 n
C3S Cl11 1.736(8) n
C3S Cl9 1.741(8) n
C3S Cl10 1.746(8) n
C3S H3SA 0.9800 n
C1S Cl4 1.748(8) n
C1S Cl5 1.751(8) n
C1S Cl3 1.755(8) n
C1S H1S 0.9800 n

loop_
_geom_hbond_atom_site_label_D
_geom_hbond_atom_site_label_H
_geom_hbond_atom_site_label_A
_geom_hbond_site_symmetry_A
_geom_hbond_distance_DH
_geom_hbond_distance_HA
_geom_hbond_distance_DA
_geom_hbond_angle_DHA
_geom_hbond_publ_flag
C2S H2S Cl1 2_654 0.97 2.47 3.358(10) 151 yes
C27 H27 Cl2 2_655 0.93 2.82 3.741(12) 172 yes
C14 H14 Cl2 2_655 0.93 2.84 3.613(10) 142 yes
